data_7021277
loop_
_publ_author_name
'Fuchter, Matthew J.'
'Judge, Dilraj K.'
'Weimar, Marko'
'White, Andrew J. P.'

_publ_section_title
;
 Stoichiometric C-H arylation of tricarbonyl(arene)chromium complexes
 bearing pyridine directing groups.
;
_journal_issue 16
_journal_name_full 'Dalton transactions (Cambridge, England : 2003)'
_journal_page_first 5615
_journal_page_last 5618
_journal_paper_doi 10.1039/c3dt50187f
_journal_volume 42
_journal_year 2013
_chemical_absolute_configuration ad
_chemical_formula_moiety 'C15 H11 Cr N O3'
_chemical_formula_sum 'C15 H11 Cr N O3'
_chemical_formula_weight 305.25
_chemical_name_systematic
;
?
;
_space_group_IT_number 19
_symmetry_cell_setting orthorhombic
_symmetry_space_group_name_Hall 'P 2ac 2ab'
_symmetry_space_group_name_H-M 'P 21 21 21'
_atom_sites_solution_hydrogens geom
_atom_sites_solution_primary direct
_atom_sites_solution_secondary difmap
_audit_creation_method SHELXL-97
_cell_angle_alpha 90.00
_cell_angle_beta 90.00
_cell_angle_gamma 90.00
_cell_formula_units_Z 4
_cell_length_a 7.00453(14)
_cell_length_b 8.13150(15)
_cell_length_c 24.1140(4)
_cell_measurement_reflns_used 6460
_cell_measurement_temperature 173
_cell_measurement_theta_max 32.5252
_cell_measurement_theta_min 2.9022
_cell_volume 1373.47(4)
_computing_cell_refinement 'CrysAlis RED, Oxford Diffraction Ltd'
_computing_data_collection 'CrysAlis CCD, Oxford Diffraction Ltd'
_computing_data_reduction 'CrysAlis RED, Oxford Diffraction Ltd'
_computing_molecular_graphics 'Bruker SHELXTL'
_computing_publication_material 'Bruker SHELXTL'
_computing_structure_refinement 'SHELXL-97 (Sheldrick, 1997)'
_computing_structure_solution 'SHELXS-97 (Sheldrick, 1990)'
_diffrn_ambient_temperature 173
_diffrn_detector_area_resol_mean 15.9825
_diffrn_measured_fraction_theta_full 0.985
_diffrn_measured_fraction_theta_max 0.946
_diffrn_measurement_device_type 'OD Xcalibur 3'
_diffrn_measurement_method 'omega scans'
_diffrn_radiation_monochromator graphite
_diffrn_radiation_source 'Enhance (Mo) X-ray Source'
_diffrn_radiation_type MoK\a
_diffrn_radiation_wavelength 0.71073
_diffrn_reflns_av_R_equivalents 0.0281
_diffrn_reflns_av_sigmaI/netI 0.0313
_diffrn_reflns_limit_h_max 9
_diffrn_reflns_limit_h_min -10
_diffrn_reflns_limit_k_max 12
_diffrn_reflns_limit_k_min -11
_diffrn_reflns_limit_l_max 27
_diffrn_reflns_limit_l_min -36
_diffrn_reflns_number 15008
_diffrn_reflns_theta_full 31.50
_diffrn_reflns_theta_max 32.60
_diffrn_reflns_theta_min 3.36
_exptl_absorpt_coefficient_mu 0.838
_exptl_absorpt_correction_T_max 0.918
_exptl_absorpt_correction_T_min 0.770
_exptl_absorpt_correction_type analytical
_exptl_absorpt_process_details
;
CrysAlisPro, Agilent Technologies,
Version 1.171.35.15 (release 03-08-2011 CrysAlis171 .NET)
(compiled Aug 3 2011,13:03:54)
Analytical numeric absorption correction using a multifaceted crystal
model based on expressions derived by R.C. Clark & J.S. Reid.
(Clark, R. C. & Reid, J. S. (1995). Acta Cryst. A51, 887-897)
;
_exptl_crystal_colour Yellow
_exptl_crystal_density_diffrn 1.476
_exptl_crystal_density_method 'not measured'
_exptl_crystal_description blocks
_exptl_crystal_F_000 624
_exptl_crystal_size_max 0.46
_exptl_crystal_size_mid 0.20
_exptl_crystal_size_min 0.14
_refine_diff_density_max 0.305
_refine_diff_density_min -0.386
_refine_diff_density_rms 0.055
_refine_ls_abs_structure_details 'Flack H D (1983), Acta Cryst. A39, 876-881, 1903 Friedel pairs'
_refine_ls_abs_structure_Flack -0.005(14)
_refine_ls_extinction_method none
_refine_ls_goodness_of_fit_ref 1.092
_refine_ls_hydrogen_treatment constr
_refine_ls_matrix_type full
_refine_ls_number_parameters 182
_refine_ls_number_reflns 4627
_refine_ls_number_restraints 0
_refine_ls_restrained_S_all 1.092
_refine_ls_R_factor_all 0.0330
_refine_ls_R_factor_gt 0.0295
_refine_ls_shift/su_max 0.001
_refine_ls_shift/su_mean 0.000
_refine_ls_structure_factor_coef Fsqd
_refine_ls_weighting_details 'calc w=1/[\s^2^(Fo^2^)+(0.0329P)^2^+0.2143P] where P=(Fo^2^+2Fc^2^)/3'
_refine_ls_weighting_scheme calc
_refine_ls_wR_factor_gt 0.0692
_refine_ls_wR_factor_ref 0.0706
_reflns_number_gt 4350
_reflns_number_total 4627
_reflns_threshold_expression >2sigma(I)
_cod_data_source_file c3dt50187f.txt
_cod_data_source_block 15
_cod_depositor_comments
;
The following automatic conversions were performed:

'_symmetry_cell_setting' value 'Orthorhombic' changed to
'orthorhombic' according to
/home/saulius/struct/CIF-dictionaries/cif_core.dic dictionary named
'cif_core.dic' version 2.4.2 from 2011-04-26.

Automatic conversion script
Id: cif_fix_values 1891 2012-01-12 08:04:46Z andrius 
;
_cod_original_sg_symbol_H-M P2(1)2(1)2(1)
_cod_database_code 7021277

loop_
_symmetry_equiv_pos_as_xyz
'x, y, z'
'-x+1/2, -y, z+1/2'
'-x, y+1/2, -z+1/2'
'x+1/2, -y+1/2, -z'

loop_
_atom_site_label
_atom_site_type_symbol
_atom_site_fract_x
_atom_site_fract_y
_atom_site_fract_z
_atom_site_U_iso_or_equiv
_atom_site_adp_type
_atom_site_occupancy
_atom_site_symmetry_multiplicity
_atom_site_calc_flag
_atom_site_refinement_flags
Cr Cr 0.68624(3) 0.26475(2) 0.142952(8) 0.02126(6) Uani 1 1 d .
C1 C 0.6337(2) 0.48966(16) 0.09229(6) 0.0216(2) Uani 1 1 d .
C2 C 0.7040(2) 0.53695(15) 0.14477(6) 0.0260(3) Uani 1 1 d .
H2A H 0.6320 0.6113 0.1668 0.031 Uiso 1 1 calc R
C3 C 0.8803(3) 0.47554(19) 0.16529(7) 0.0312(3) Uani 1 1 d .
C4 C 0.9818(2) 0.3619(2) 0.13383(7) 0.0330(3) Uani 1 1 d .
H4A H 1.0978 0.3176 0.1477 0.040 Uiso 1 1 calc R
C5 C 0.9133(2) 0.3119(2) 0.08114(6) 0.0289(3) Uani 1 1 d .
H5A H 0.9837 0.2347 0.0598 0.035 Uiso 1 1 calc R
C6 C 0.7429(2) 0.37561(17) 0.06065(6) 0.0240(3) Uani 1 1 d .
H6A H 0.6989 0.3426 0.0251 0.029 Uiso 1 1 calc R
C7 C 0.4481(2) 0.55271(16) 0.07088(6) 0.0218(3) Uani 1 1 d .
N8 N 0.3845(2) 0.48175(16) 0.02403(5) 0.0273(3) Uani 1 1 d .
C9 C 0.2196(2) 0.5364(2) 0.00309(7) 0.0327(3) Uani 1 1 d .
H9A H 0.1737 0.4865 -0.0299 0.039 Uiso 1 1 calc R
C10 C 0.1119(3) 0.6605(2) 0.02631(7) 0.0328(3) Uani 1 1 d .
H10A H -0.0052 0.6941 0.0100 0.039 Uiso 1 1 calc R
C11 C 0.1791(2) 0.7345(2) 0.07393(7) 0.0356(3) Uani 1 1 d .
H11A H 0.1090 0.8208 0.0911 0.043 Uiso 1 1 calc R
C12 C 0.3507(2) 0.68102(19) 0.09647(6) 0.0303(3) Uani 1 1 d .
H12A H 0.4008 0.7313 0.1289 0.036 Uiso 1 1 calc R
C13 C 0.9536(4) 0.5335(3) 0.22069(9) 0.0512(5) Uani 1 1 d .
H13A H 1.0513 0.4571 0.2342 0.077 Uiso 1 1 calc R
H13B H 0.8479 0.5377 0.2473 0.077 Uiso 1 1 calc R
H13C H 1.0092 0.6435 0.2167 0.077 Uiso 1 1 calc R
C14 C 0.5924(3) 0.2628(2) 0.21385(7) 0.0447(4) Uani 1 1 d .
O14 O 0.5360(3) 0.2656(3) 0.25870(6) 0.0813(6) Uani 1 1 d .
C15 C 0.7761(2) 0.05394(18) 0.15305(6) 0.0293(3) Uani 1 1 d .
O15 O 0.8294(2) -0.07911(15) 0.15823(6) 0.0465(3) Uani 1 1 d .
C16 C 0.4632(2) 0.1718(2) 0.11769(8) 0.0326(3) Uani 1 1 d .
O16 O 0.3262(2) 0.11045(17) 0.10109(8) 0.0588(4) Uani 1 1 d .

loop_
_atom_site_aniso_label
_atom_site_aniso_U_11
_atom_site_aniso_U_22
_atom_site_aniso_U_33
_atom_site_aniso_U_23
_atom_site_aniso_U_13
_atom_site_aniso_U_12
Cr 0.02635(10) 0.01768(9) 0.01974(9) 0.00080(7) 0.00220(8) 0.00119(8)
C1 0.0262(6) 0.0181(6) 0.0204(6) 0.0010(4) -0.0002(5) -0.0024(5)
C2 0.0360(7) 0.0178(5) 0.0242(6) -0.0030(5) -0.0041(7) -0.0011(5)
C3 0.0369(8) 0.0254(7) 0.0313(7) -0.0016(6) -0.0121(6) -0.0046(6)
C4 0.0259(7) 0.0312(8) 0.0419(9) 0.0043(6) -0.0064(6) -0.0018(6)
C5 0.0265(7) 0.0292(7) 0.0310(7) 0.0024(6) 0.0068(6) -0.0004(6)
C6 0.0281(6) 0.0238(6) 0.0200(6) 0.0012(5) 0.0041(5) 0.0002(5)
C7 0.0292(7) 0.0167(5) 0.0196(6) 0.0028(4) 0.0004(5) -0.0002(5)
N8 0.0339(7) 0.0240(6) 0.0240(6) -0.0016(5) -0.0057(5) 0.0008(5)
C9 0.0378(9) 0.0294(7) 0.0308(7) 0.0034(6) -0.0105(7) -0.0017(6)
C10 0.0295(8) 0.0280(7) 0.0409(9) 0.0117(6) -0.0049(7) 0.0007(6)
C11 0.0347(7) 0.0297(7) 0.0424(8) 0.0024(6) 0.0055(7) 0.0085(8)
C12 0.0357(9) 0.0270(7) 0.0281(7) -0.0046(5) 0.0000(6) 0.0059(6)
C13 0.0630(13) 0.0454(11) 0.0451(10) -0.0099(9) -0.0294(10) 0.0016(10)
C14 0.0689(12) 0.0346(9) 0.0307(7) 0.0044(7) 0.0141(8) 0.0012(9)
O14 0.1298(18) 0.0781(13) 0.0361(7) 0.0081(9) 0.0409(9) 0.0014(14)
C15 0.0321(8) 0.0258(6) 0.0300(7) 0.0026(5) -0.0009(6) 0.0018(5)
O15 0.0571(8) 0.0272(6) 0.0550(8) 0.0048(5) -0.0046(7) 0.0108(6)
C16 0.0274(7) 0.0219(7) 0.0486(9) 0.0014(6) 0.0060(7) 0.0024(6)
O16 0.0292(7) 0.0388(7) 0.1086(14) -0.0064(8) -0.0083(8) -0.0046(6)

loop_
_atom_type_symbol
_atom_type_description
_atom_type_scat_dispersion_real
_atom_type_scat_dispersion_imag
_atom_type_scat_source
C C 0.0033 0.0016 'International Tables Vol C Tables 4.2.6.8 and 6.1.1.4'
H H 0.0000 0.0000 'International Tables Vol C Tables 4.2.6.8 and 6.1.1.4'
N N 0.0061 0.0033 'International Tables Vol C Tables 4.2.6.8 and 6.1.1.4'
O O 0.0106 0.0060 'International Tables Vol C Tables 4.2.6.8 and 6.1.1.4'
Cr Cr 0.3209 0.6236 'International Tables Vol C Tables 4.2.6.8 and 6.1.1.4'

loop_
_geom_angle_atom_site_label_1
_geom_angle_atom_site_label_2
_geom_angle_atom_site_label_3
_geom_angle
C14 Cr C16 90.04(9)
C14 Cr C15 89.50(8)
C16 Cr C15 87.22(7)
C14 Cr C5 152.63(8)
C16 Cr C5 117.29(7)
C15 Cr C5 90.27(6)
C14 Cr C6 154.67(7)
C16 Cr C6 91.30(7)
C15 Cr C6 115.83(6)
C5 Cr C6 36.62(6)
C14 Cr C2 90.59(7)
C16 Cr C2 117.67(6)
C15 Cr C2 155.10(6)
C5 Cr C2 78.47(6)
C6 Cr C2 66.52(5)
C14 Cr C4 115.41(9)
C16 Cr C4 154.52(7)
C15 Cr C4 91.47(7)
C5 Cr C4 37.25(6)
C6 Cr C4 66.46(6)
C2 Cr C4 66.14(6)
C14 Cr C1 117.33(7)
C16 Cr C1 90.88(6)
C15 Cr C1 153.12(6)
C5 Cr C1 66.89(6)
C6 Cr C1 37.36(5)
C2 Cr C1 37.00(5)
C4 Cr C1 78.95(6)
C14 Cr C3 90.00(8)
C16 Cr C3 154.73(7)
C15 Cr C3 118.04(7)
C5 Cr C3 66.15(6)
C6 Cr C3 78.26(6)
C2 Cr C3 37.06(6)
C4 Cr C3 36.17(6)
C1 Cr C3 66.83(5)
C2 C1 C6 118.06(13)
C2 C1 C7 121.44(13)
C6 C1 C7 120.47(12)
C2 C1 Cr 71.01(8)
C6 C1 Cr 70.78(8)
C7 C1 Cr 128.03(9)
C1 C2 C3 121.32(14)
C1 C2 Cr 71.98(8)
C3 C2 Cr 72.84(8)
C4 C3 C2 119.18(14)
C4 C3 C13 121.16(16)
C2 C3 C13 119.66(16)
C4 C3 Cr 70.89(9)
C2 C3 Cr 70.10(8)
C13 C3 Cr 130.97(14)
C3 C4 C5 120.43(14)
C3 C4 Cr 72.95(9)
C5 C4 Cr 70.85(9)
C6 C5 C4 120.12(14)
C6 C5 Cr 71.80(8)
C4 C5 Cr 71.91(9)
C5 C6 C1 120.85(14)
C5 C6 Cr 71.58(8)
C1 C6 Cr 71.86(8)
N8 C7 C12 122.15(14)
N8 C7 C1 115.64(12)
C12 C7 C1 122.16(13)
C9 N8 C7 117.47(14)
N8 C9 C10 124.24(15)
C11 C10 C9 118.09(15)
C10 C11 C12 118.96(15)
C11 C12 C7 119.07(15)
O14 C14 Cr 178.1(2)
O15 C15 Cr 178.23(15)
O16 C16 Cr 178.18(16)

loop_
_geom_bond_atom_site_label_1
_geom_bond_atom_site_label_2
_geom_bond_distance
Cr C14 1.8319(16)
Cr C16 1.8390(18)
Cr C15 1.8422(15)
Cr C5 2.2129(15)
Cr C6 2.2157(14)
Cr C2 2.2173(13)
Cr C4 2.2268(16)
Cr C1 2.2299(14)
Cr C3 2.2531(16)
C1 C2 1.4113(19)
C1 C6 1.424(2)
C1 C7 1.490(2)
C2 C3 1.421(2)
C3 C4 1.391(2)
C3 C13 1.507(2)
C4 C5 1.418(2)
C5 C6 1.391(2)
C7 N8 1.3444(18)
C7 C12 1.391(2)
N8 C9 1.336(2)
C9 C10 1.379(2)
C10 C11 1.379(2)
C11 C12 1.389(2)
C14 O14 1.152(2)
C15 O15 1.1513(19)
C16 O16 1.154(2)
